data_4030992
loop_
_publ_author_name
'Engel-Andreasen, Jens'
'Wich, Kathrine'
'Laursen, Jonas S.'
'Harris, Pernille'
'Olsen, Christian A.'

_publ_section_title
;
 Effects of thionation and fluorination on cis-trans isomerization in
 tertiary amides: an investigation of N-alkylglycine (peptoid) rotamers.
;
_journal_issue 11
_journal_name_full 'The Journal of organic chemistry'
_journal_page_first 5415
_journal_page_last 5427
_journal_paper_doi 10.1021/acs.joc.5b00048
_journal_volume 80
_journal_year 2015
_chemical_formula_moiety 'C19 H20 F2 N2 O2'
_chemical_formula_sum 'C19 H20 F2 N2 O2'
_chemical_formula_weight 346.37
_chemical_name_systematic
;
 ?
;
_space_group_crystal_system orthorhombic
_space_group_IT_number 33
_space_group_name_Hall 'P 2c -2n'
_space_group_name_H-M_alt 'P n a 21'
_symmetry_space_group_name_Hall 'P 2c -2n'
_symmetry_space_group_name_H-M 'P n a 21'
_atom_sites_solution_hydrogens geom
_atom_sites_solution_primary direct
_audit_creation_date 2014-11-26
_audit_creation_method
;
Olex2 1.2
(compiled 2014.09.19 svn.r3010 for OlexSys, GUI svn.r4874)
;
_cell_angle_alpha 90
_cell_angle_beta 90
_cell_angle_gamma 90
_cell_formula_units_Z 4
_cell_length_a 11.36582(11)
_cell_length_b 15.33727(14)
_cell_length_c 9.60241(9)
_cell_measurement_reflns_used 7960
_cell_measurement_temperature 119.97(10)
_cell_measurement_theta_max 76.4010
_cell_measurement_theta_min 4.5580
_cell_volume 1673.90(3)
_computing_cell_refinement
;
CrysAlisPro, Agilent Technologies,
Version 1.171.37.34 (release 22-05-2014 CrysAlis171 .NET)
(compiled May 22 2014,16:03:01)
;
_computing_data_collection
;
CrysAlisPro, Agilent Technologies,
Version 1.171.37.34 (release 22-05-2014 CrysAlis171 .NET)
(compiled May 22 2014,16:03:01)
;
_computing_data_reduction
;
CrysAlisPro, Agilent Technologies,
Version 1.171.37.34 (release 22-05-2014 CrysAlis171 .NET)
(compiled May 22 2014,16:03:01)
;
_computing_molecular_graphics 'Olex2 (Dolomanov et al., 2009)'
_computing_publication_material 'Olex2 (Dolomanov et al., 2009)'
_computing_structure_refinement 'ShelXL (Sheldrick, 2008)'
_computing_structure_solution 'ShelXS (Sheldrick, 2008)'
_diffrn_ambient_environment N~2~
_diffrn_ambient_temperature 119.97(10)
_diffrn_detector 'CCD plate'
_diffrn_detector_area_resol_mean 5.3073
_diffrn_detector_type Atlas
_diffrn_measured_fraction_theta_full 0.986
_diffrn_measured_fraction_theta_max 0.973
_diffrn_measurement_details
;
  1 omega  -50.00   33.00   1.0000    1.0000
omega____ theta____ kappa____ phi______ frames
    -      -41.0554   38.0000   60.0000 83

  2 omega    8.00  117.00   1.0000    1.0000
omega____ theta____ kappa____ phi______ frames
    -       41.0554   77.0000   90.0000 109

  3 omega   23.00   97.00   1.0000    1.0000
omega____ theta____ kappa____ phi______ frames
    -       41.0554 -125.0000   60.0000 74

  4 omega   39.00   99.00   1.0000    1.0000
omega____ theta____ kappa____ phi______ frames
    -      112.0000  -45.0000 -120.0000 60

  5 omega   39.00   99.00   1.0000    1.0000
omega____ theta____ kappa____ phi______ frames
    -      112.0000  -45.0000   30.0000 60

  6 omega   36.00  116.00   1.0000    1.0000
omega____ theta____ kappa____ phi______ frames
    -      112.0000 -111.0000  -90.0000 80

  7 omega   86.00  178.00   1.0000    1.0000
omega____ theta____ kappa____ phi______ frames
    -      112.0000   45.0000  -60.0000 92

  8 omega   36.00   91.00   1.0000    1.0000
omega____ theta____ kappa____ phi______ frames
    -      112.0000  -30.0000  120.0000 55

  9 omega   39.00   99.00   1.0000    1.0000
omega____ theta____ kappa____ phi______ frames
    -      112.0000  -45.0000  -30.0000 60

 10 omega -114.00  -13.00   1.0000    1.0000
omega____ theta____ kappa____ phi______ frames
    -      -41.0554  -57.0000  -60.0000 101

 11 omega -114.00  -13.00   1.0000    1.0000
omega____ theta____ kappa____ phi______ frames
    -      -41.0554  -57.0000 -180.0000 101

 12 omega  -50.00   33.00   1.0000    1.0000
omega____ theta____ kappa____ phi______ frames
    -      -41.0554   38.0000 -120.0000 83

 13 omega   84.00  152.00   1.0000    1.0000
omega____ theta____ kappa____ phi______ frames
    -      112.0000   30.0000   60.0000 68
;
_diffrn_measurement_device 'four-circle diffractometer'
_diffrn_measurement_device_type 'SuperNova, Dual, Cu at zero, Atlas'
_diffrn_measurement_method '\w scans'
_diffrn_orient_matrix_UB_11 -0.0412701000
_diffrn_orient_matrix_UB_12 -0.0934412000
_diffrn_orient_matrix_UB_13 -0.0330612000
_diffrn_orient_matrix_UB_21 0.0446768000
_diffrn_orient_matrix_UB_22 -0.0307114000
_diffrn_orient_matrix_UB_23 0.1433247000
_diffrn_orient_matrix_UB_31 -0.1210838000
_diffrn_orient_matrix_UB_32 0.0204922000
_diffrn_orient_matrix_UB_33 0.0640908000
_diffrn_radiation_monochromator mirror
_diffrn_radiation_probe x-ray
_diffrn_radiation_type CuK\a
_diffrn_radiation_wavelength 1.54184
_diffrn_reflns_av_R_equivalents 0.0255
_diffrn_reflns_av_unetI/netI 0.0222
_diffrn_reflns_laue_measured_fraction_full 0.986
_diffrn_reflns_laue_measured_fraction_max 0.973
_diffrn_reflns_limit_h_max 11
_diffrn_reflns_limit_h_min -14
_diffrn_reflns_limit_k_max 19
_diffrn_reflns_limit_k_min -16
_diffrn_reflns_limit_l_max 12
_diffrn_reflns_limit_l_min -10
_diffrn_reflns_number 8692
_diffrn_reflns_point_group_measured_fraction_full 0.935
_diffrn_reflns_point_group_measured_fraction_max 0.900
_diffrn_reflns_theta_full 67.684
_diffrn_reflns_theta_max 76.598
_diffrn_reflns_theta_min 4.843
_diffrn_source 'sealed X-ray tube'
_diffrn_source_type 'SuperNova (Cu) X-ray Source'
_exptl_absorpt_coefficient_mu 0.877
_exptl_absorpt_correction_T_max 1.00000
_exptl_absorpt_correction_T_min 0.67916
_exptl_absorpt_correction_type multi-scan
_exptl_absorpt_process_details
;
CrysAlisPro, Agilent Technologies,
Version 1.171.37.34 (release 22-05-2014 CrysAlis171 .NET)
(compiled May 22 2014,16:03:01)
Empirical absorption correction using spherical harmonics,
 implemented in SCALE3 ABSPACK scaling algorithm.
;
_exptl_crystal_colour colourless
_exptl_crystal_colour_primary colourless
_exptl_crystal_density_diffrn 1.374
_exptl_crystal_description irregular
_exptl_crystal_F_000 728
_exptl_crystal_size_max 0.605
_exptl_crystal_size_mid 0.376
_exptl_crystal_size_min 0.233
_refine_diff_density_max 0.237
_refine_diff_density_min -0.146
_refine_diff_density_rms 0.035
_refine_ls_abs_structure_details
;
 Flack x determined using 1320 quotients [(I+)-(I-)]/[(I+)+(I-)]
 (Parsons and Flack (2004), Acta Cryst. A60, s61).
;
_refine_ls_abs_structure_Flack 0.04(6)
_refine_ls_extinction_method none
_refine_ls_goodness_of_fit_ref 1.033
_refine_ls_hydrogen_treatment constr
_refine_ls_matrix_type full
_refine_ls_number_parameters 228
_refine_ls_number_reflns 3164
_refine_ls_number_restraints 1
_refine_ls_restrained_S_all 1.033
_refine_ls_R_factor_all 0.0304
_refine_ls_R_factor_gt 0.0301
_refine_ls_shift/su_max 0.000
_refine_ls_shift/su_mean 0.000
_refine_ls_structure_factor_coef Fsqd
_refine_ls_weighting_details
;
 w=1/[\s^2^(Fo^2^)+(0.0519P)^2^+0.3026P]
 where P=(Fo^2^+2Fc^2^)/3
;
_refine_ls_weighting_scheme calc
_refine_ls_wR_factor_gt 0.0795
_refine_ls_wR_factor_ref 0.0799
_reflns_Friedel_coverage 0.742
_reflns_friedel_fraction_full 0.876
_reflns_friedel_fraction_max 0.818
_reflns_number_gt 3122
_reflns_number_total 3164
_reflns_threshold_expression 'I > 2\s(I)'
_cod_data_source_file jo5b00048_si_002.cif
_cod_data_source_block compound_10
_cod_depositor_comments 'Adding full bibliography for 4030982--4030996.cif.'
_cod_database_code 4030992
_shelxl_version_number 2013-2
_chemical_oxdiff_formula 'C19 H20 F2 N2 O2'
_shelx_space_group_comment
;
The symmetry employed for this shelxl refinement is uniquely defined
by the following loop, which should always be used as a source of
symmetry information in preference to the above space-group names.
They are only intended as comments.
;
_reflns_odcompleteness_completeness 98.86
_reflns_odcompleteness_iscentric 1
_reflns_odcompleteness_theta 69.95
_olex2_refinement_description
;
1. Fixed Uiso
 At 1.2 times of:
  All C(H) groups, All C(H,H) groups
 At 1.5 times of:
  All C(H,H,H) groups
2.a Ternary CH refined with riding coordinates:
 C7(H7), C1(H1)
2.b Secondary CH2 refined with riding coordinates:
 C3(H3A,H3B)
2.c Aromatic/amide H refined with riding coordinates:
 C18(H18), C11(H11), C19(H19), C17(H17), C13(H13), C12(H12), C15(H15),
 C10(H10), C9(H9), C16(H16)
2.d Idealised Me refined as rotating group:
 C6(H6A,H6B,H6C), C5(H5A,H5B,H5C)
;
_olex2_submission_special_instructions 'No special instructions were received'

loop_
_space_group_symop_operation_xyz
'x, y, z'
'-x, -y, z+1/2'
'-x+1/2, y+1/2, z+1/2'
'x+1/2, -y+1/2, z'

loop_
_atom_site_label
_atom_site_type_symbol
_atom_site_fract_x
_atom_site_fract_y
_atom_site_fract_z
_atom_site_U_iso_or_equiv
_atom_site_adp_type
_atom_site_occupancy
_atom_site_site_symmetry_order
_atom_site_calc_flag
_atom_site_refinement_flags_posn
O2 O 0.17925(12) 0.17093(8) 0.29429(16) 0.0208(3) Uani 1 1 d .
F2 F -0.12604(10) 0.00424(8) 0.29439(17) 0.0341(3) Uani 1 1 d .
N1 N 0.16810(12) -0.00841(9) 0.29718(17) 0.0139(3) Uani 1 1 d .
F1 F -0.06262(11) 0.11543(8) 0.41246(14) 0.0325(3) Uani 1 1 d .
O1 O 0.05162(13) -0.03463(11) 0.48426(17) 0.0317(4) Uani 1 1 d .
C4 C 0.22123(15) 0.13371(11) 0.19272(19) 0.0154(3) Uani 1 1 d .
C7 C 0.26822(15) -0.05420(11) 0.36362(19) 0.0142(3) Uani 1 1 d .
H7 H 0.2465 -0.0644 0.4610 0.017 Uiso 1 1 calc R
N2 N 0.29222(14) 0.17233(10) 0.09987(18) 0.0197(3) Uani 1 1 d .
C14 C 0.29329(15) -0.14301(11) 0.2990(2) 0.0161(4) Uani 1 1 d .
C8 C 0.37579(15) 0.00570(11) 0.3644(2) 0.0158(4) Uani 1 1 d .
C18 C 0.27868(19) -0.24994(13) 0.1153(2) 0.0249(4) Uani 1 1 d .
H18 H 0.2466 -0.2674 0.0307 0.030 Uiso 1 1 calc R
C6 C 0.33710(18) 0.12874(14) -0.0246(2) 0.0236(4) Uani 1 1 d .
H6A H 0.4051 0.0948 -0.0007 0.035 Uiso 1 1 calc GR
H6B H 0.3583 0.1716 -0.0930 0.035 Uiso 1 1 calc GR
H6C H 0.2774 0.0912 -0.0620 0.035 Uiso 1 1 calc GR
C11 C 0.56114(18) 0.12546(13) 0.3622(3) 0.0268(4) Uani 1 1 d .
H11 H 0.6225 0.1656 0.3608 0.032 Uiso 1 1 calc R
C19 C 0.24393(17) -0.17101(12) 0.1748(2) 0.0197(4) Uani 1 1 d .
H19 H 0.1873 -0.1370 0.1309 0.024 Uiso 1 1 calc R
C17 C 0.36014(19) -0.30219(12) 0.1810(2) 0.0279(5) Uani 1 1 d .
H17 H 0.3840 -0.3543 0.1403 0.033 Uiso 1 1 calc R
C13 C 0.46619(16) -0.00214(12) 0.2678(2) 0.0199(4) Uani 1 1 d .
H13 H 0.4650 -0.0475 0.2036 0.024 Uiso 1 1 calc R
C2 C 0.06847(16) 0.00089(11) 0.3720(2) 0.0179(4) Uani 1 1 d .
C1 C -0.03118(15) 0.05731(12) 0.3126(2) 0.0190(4) Uani 1 1 d .
H1 H -0.0081 0.0863 0.2258 0.023 Uiso 1 1 calc R
C3 C 0.19157(15) 0.03728(11) 0.16667(19) 0.0138(3) Uani 1 1 d .
H3A H 0.1230 0.0334 0.1068 0.017 Uiso 1 1 calc R
H3B H 0.2569 0.0095 0.1192 0.017 Uiso 1 1 calc R
C12 C 0.55866(18) 0.05767(13) 0.2667(2) 0.0250(4) Uani 1 1 d .
H12 H 0.6188 0.0521 0.2016 0.030 Uiso 1 1 calc R
C15 C 0.37325(16) -0.19732(12) 0.3668(2) 0.0212(4) Uani 1 1 d .
H15 H 0.4047 -0.1803 0.4519 0.025 Uiso 1 1 calc R
C5 C 0.3384(2) 0.25885(13) 0.1303(3) 0.0294(5) Uani 1 1 d .
H5A H 0.2908 0.2860 0.2006 0.044 Uiso 1 1 calc GR
H5B H 0.3369 0.2936 0.0472 0.044 Uiso 1 1 calc GR
H5C H 0.4179 0.2539 0.1631 0.044 Uiso 1 1 calc GR
C10 C 0.47207(18) 0.13315(13) 0.4593(2) 0.0250(4) Uani 1 1 d .
H10 H 0.4737 0.1784 0.5238 0.030 Uiso 1 1 calc R
C9 C 0.37995(17) 0.07349(12) 0.4611(2) 0.0196(4) Uani 1 1 d .
H9 H 0.3206 0.0788 0.5273 0.024 Uiso 1 1 calc R
C16 C 0.40648(17) -0.27654(13) 0.3086(3) 0.0277(4) Uani 1 1 d .
H16 H 0.4597 -0.3124 0.3549 0.033 Uiso 1 1 calc R

loop_
_atom_site_aniso_label
_atom_site_aniso_U_11
_atom_site_aniso_U_22
_atom_site_aniso_U_33
_atom_site_aniso_U_23
_atom_site_aniso_U_13
_atom_site_aniso_U_12
O2 0.0255(7) 0.0188(6) 0.0181(7) -0.0036(5) 0.0027(6) 0.0008(5)
F2 0.0179(6) 0.0372(7) 0.0471(9) 0.0077(6) -0.0028(6) -0.0070(5)
N1 0.0135(7) 0.0158(7) 0.0125(7) 0.0004(5) 0.0015(6) 0.0001(5)
F1 0.0336(7) 0.0384(7) 0.0256(7) -0.0059(5) 0.0071(5) 0.0148(6)
O1 0.0230(8) 0.0486(9) 0.0236(8) 0.0165(7) 0.0091(6) 0.0080(6)
C4 0.0154(8) 0.0165(8) 0.0142(9) 0.0019(6) -0.0028(7) 0.0010(6)
C7 0.0154(8) 0.0151(7) 0.0121(8) 0.0006(6) -0.0012(7) 0.0000(6)
N2 0.0228(8) 0.0185(8) 0.0178(8) 0.0016(6) 0.0018(7) -0.0048(6)
C14 0.0151(8) 0.0149(8) 0.0184(9) -0.0002(7) 0.0025(7) -0.0025(6)
C8 0.0152(8) 0.0147(7) 0.0175(9) 0.0021(7) -0.0042(7) -0.0008(6)
C18 0.0361(10) 0.0188(9) 0.0198(10) -0.0042(8) 0.0041(9) -0.0092(8)
C6 0.0254(10) 0.0281(10) 0.0173(10) 0.0030(7) 0.0061(8) -0.0048(8)
C11 0.0250(10) 0.0256(9) 0.0299(11) 0.0051(8) -0.0082(8) -0.0121(8)
C19 0.0245(9) 0.0166(8) 0.0179(10) 0.0016(7) 0.0006(8) -0.0041(7)
C17 0.0306(10) 0.0163(8) 0.0367(13) -0.0069(8) 0.0099(9) -0.0026(8)
C13 0.0187(9) 0.0217(9) 0.0194(10) -0.0009(7) -0.0005(8) -0.0027(7)
C2 0.0166(8) 0.0210(8) 0.0162(9) 0.0007(7) 0.0035(8) -0.0010(7)
C1 0.0149(8) 0.0219(8) 0.0201(9) 0.0007(7) 0.0036(7) 0.0009(7)
C3 0.0140(7) 0.0164(8) 0.0109(8) -0.0002(6) 0.0002(7) 0.0001(6)
C12 0.0206(9) 0.0316(10) 0.0228(11) 0.0037(8) 0.0002(8) -0.0064(8)
C15 0.0182(8) 0.0188(8) 0.0266(10) -0.0017(8) -0.0034(8) -0.0007(7)
C5 0.0351(11) 0.0212(9) 0.0319(12) 0.0034(9) -0.0007(9) -0.0089(8)
C10 0.0284(10) 0.0193(9) 0.0274(11) -0.0035(8) -0.0092(9) -0.0031(8)
C9 0.0207(9) 0.0183(8) 0.0198(10) -0.0017(7) -0.0045(7) 0.0013(7)
C16 0.0217(9) 0.0188(9) 0.0426(12) -0.0004(8) 0.0000(9) 0.0033(8)

loop_
_atom_type_symbol
_atom_type_description
_atom_type_scat_dispersion_real
_atom_type_scat_dispersion_imag
_atom_type_scat_source
C C 0.0181 0.0091 'International Tables Vol C Tables 4.2.6.8 and 6.1.1.4'
H H 0.0000 0.0000 'International Tables Vol C Tables 4.2.6.8 and 6.1.1.4'
N N 0.0311 0.0180 'International Tables Vol C Tables 4.2.6.8 and 6.1.1.4'
O O 0.0492 0.0322 'International Tables Vol C Tables 4.2.6.8 and 6.1.1.4'
F F 0.0727 0.0534 'International Tables Vol C Tables 4.2.6.8 and 6.1.1.4'

loop_
_geom_angle_atom_site_label_1
_geom_angle_atom_site_label_2
_geom_angle_atom_site_label_3
_geom_angle
C2 N1 C7 117.75(15)
C2 N1 C3 124.04(15)
C3 N1 C7 117.17(13)
O2 C4 N2 123.87(16)
O2 C4 C3 119.45(16)
N2 C4 C3 116.67(16)
N1 C7 C14 113.07(14)
N1 C7 C8 109.36(13)
C14 C7 C8 112.93(14)
C4 N2 C6 123.50(16)
C4 N2 C5 119.09(17)
C5 N2 C6 117.06(17)
C19 C14 C7 123.50(17)
C19 C14 C15 118.70(17)
C15 C14 C7 117.76(17)
C13 C8 C7 122.39(16)
C13 C8 C9 118.94(16)
C9 C8 C7 118.58(17)
C17 C18 C19 120.48(19)
C10 C11 C12 119.72(18)
C14 C19 C18 120.43(18)
C18 C17 C16 119.58(18)
C8 C13 C12 120.36(19)
N1 C2 C1 118.76(17)
O1 C2 N1 123.65(17)
O1 C2 C1 117.58(17)
F2 C1 C2 107.14(15)
F1 C1 F2 105.96(15)
F1 C1 C2 107.58(16)
N1 C3 C4 111.23(15)
C11 C12 C13 120.2(2)
C16 C15 C14 120.79(19)
C11 C10 C9 120.25(19)
C10 C9 C8 120.52(19)
C15 C16 C17 119.92(19)

loop_
_geom_bond_atom_site_label_1
_geom_bond_atom_site_label_2
_geom_bond_distance
O2 C4 1.227(2)
F2 C1 1.362(2)
N1 C7 1.482(2)
N1 C2 1.349(2)
N1 C3 1.460(2)
F1 C1 1.357(2)
O1 C2 1.223(3)
C4 N2 1.340(2)
C4 C3 1.537(2)
C7 C14 1.524(2)
C7 C8 1.529(2)
N2 C6 1.462(3)
N2 C5 1.457(2)
C14 C19 1.386(3)
C14 C15 1.394(3)
C8 C13 1.390(3)
C8 C9 1.394(3)
C18 C19 1.396(3)
C18 C17 1.378(3)
C11 C12 1.387(3)
C11 C10 1.382(3)
C17 C16 1.390(3)
C13 C12 1.395(3)
C2 C1 1.535(3)
C15 C16 1.390(3)
C10 C9 1.391(3)

loop_
_geom_torsion_atom_site_label_1
_geom_torsion_atom_site_label_2
_geom_torsion_atom_site_label_3
_geom_torsion_atom_site_label_4
_geom_torsion
O2 C4 N2 C6 -176.82(18)
O2 C4 N2 C5 10.2(3)
O2 C4 C3 N1 -29.3(2)
N1 C7 C14 C19 11.9(2)
N1 C7 C14 C15 -170.28(16)
N1 C7 C8 C13 -100.41(19)
N1 C7 C8 C9 76.1(2)
N1 C2 C1 F2 117.83(18)
N1 C2 C1 F1 -128.62(17)
O1 C2 C1 F2 -60.8(2)
O1 C2 C1 F1 52.8(2)
C7 N1 C2 O1 -8.6(3)
C7 N1 C2 C1 172.83(15)
C7 N1 C3 C4 -93.61(17)
C7 C14 C19 C18 174.32(16)
C7 C14 C15 C16 -175.44(17)
C7 C8 C13 C12 175.61(17)
C7 C8 C9 C10 -175.53(16)
N2 C4 C3 N1 151.24(15)
C14 C7 C8 C13 26.4(2)
C14 C7 C8 C9 -157.08(16)
C14 C15 C16 C17 0.3(3)
C8 C7 C14 C19 -112.93(19)
C8 C7 C14 C15 64.9(2)
C8 C13 C12 C11 0.1(3)
C18 C17 C16 C15 -2.0(3)
C11 C10 C9 C8 -0.5(3)
C19 C14 C15 C16 2.5(3)
C19 C18 C17 C16 1.0(3)
C17 C18 C19 C14 1.8(3)
C13 C8 C9 C10 1.1(3)
C2 N1 C7 C14 110.57(17)
C2 N1 C7 C8 -122.67(17)
C2 N1 C3 C4 74.5(2)
C3 N1 C7 C14 -80.59(18)
C3 N1 C7 C8 46.2(2)
C3 N1 C2 O1 -176.65(18)
C3 N1 C2 C1 4.8(3)
C3 C4 N2 C6 2.7(3)
C3 C4 N2 C5 -170.34(17)
C12 C11 C10 C9 -0.3(3)
C15 C14 C19 C18 -3.5(3)
C10 C11 C12 C13 0.5(3)
C9 C8 C13 C12 -0.9(3)
